data_4508396
loop_
_publ_author_name
'Yang, Wei'
'Wang, Chiming'
'Ma, Qi'
'Feng, Xuenan'
'Wang, Hailong'
'Jiang, Jianzhuang'

_publ_section_title
;
 Self-Assembled Zn(II) Coordination Complexes Based on Mixed V-Shaped
 Asymmetric Multicarboxylate and N-Donor Ligands
;
_journal_issue 11
_journal_name_full 'Crystal Growth &amp; Design'
_journal_page_first 4695
_journal_paper_doi 10.1021/cg4007372
_journal_volume 13
_journal_year 2013
_chemical_formula_sum 'C40 H30 N2 O18 Zn3'
_chemical_formula_weight 1022.77
_chemical_name_systematic
; 
 ? 
;
_space_group_IT_number 1
_symmetry_cell_setting triclinic
_symmetry_space_group_name_Hall 'P 1'
_symmetry_space_group_name_H-M 'P 1'
_atom_sites_solution_hydrogens geom
_atom_sites_solution_primary direct
_atom_sites_solution_secondary difmap
_audit_creation_method SHELXL-97
_cell_angle_alpha 99.790(4)
_cell_angle_beta 90.398(4)
_cell_angle_gamma 105.709(5)
_cell_formula_units_Z 1
_cell_length_a 9.2930(6)
_cell_length_b 10.1006(6)
_cell_length_c 10.9952(6)
_cell_measurement_reflns_used 3245
_cell_measurement_temperature 293
_cell_measurement_theta_max 28.3056
_cell_measurement_theta_min 3.0314
_cell_volume 977.52(10)
_computing_cell_refinement
;CrysAlisPro, Oxford Diffraction Ltd., 
Version 1.171.34.40 (release 27-08-2010 CrysAlis171 .NET) 
(compiled Aug 27 2010,11:50:40) 
;
_computing_data_collection
; 
CrysAlisPro, Oxford Diffraction Ltd., 
Version 1.171.34.40 (release 27-08-2010 CrysAlis171 .NET) 
(compiled Aug 27 2010,11:50:40) 
;
_computing_data_reduction
; 
CrysAlisPro, Oxford Diffraction Ltd., 
Version 1.171.34.40 (release 27-08-2010 CrysAlis171 .NET) 
(compiled Aug 27 2010,11:50:40) 
;
_computing_molecular_graphics 'Bruker SHELXTL'
_computing_publication_material 'Bruker SHELXTL'
_computing_structure_refinement 'SHELXL-97 (Sheldrick, 1997)'
_computing_structure_solution 'SHELXS-97 (Sheldrick, 2008)'
_diffrn_ambient_temperature 293
_diffrn_detector_area_resol_mean 16.2141
_diffrn_measured_fraction_theta_full 0.997
_diffrn_measured_fraction_theta_max 0.997
_diffrn_measurement_device_type 'Xcalibur, Eos, Gemini'
_diffrn_measurement_method '\w scans'
_diffrn_radiation_monochromator graphite
_diffrn_radiation_source 'fine-focus sealed tube'
_diffrn_radiation_type MoK\a
_diffrn_radiation_wavelength 0.71073
_diffrn_reflns_av_R_equivalents 0.0291
_diffrn_reflns_av_sigmaI/netI 0.0671
_diffrn_reflns_limit_h_max 10
_diffrn_reflns_limit_h_min -11
_diffrn_reflns_limit_k_max 11
_diffrn_reflns_limit_k_min -11
_diffrn_reflns_limit_l_max 13
_diffrn_reflns_limit_l_min -13
_diffrn_reflns_number 7128
_diffrn_reflns_theta_full 25.00
_diffrn_reflns_theta_max 25.00
_diffrn_reflns_theta_min 3.04
_diffrn_standards_interval_count 0
_diffrn_standards_interval_time 0
_diffrn_standards_number 0
_exptl_absorpt_coefficient_mu 1.911
_exptl_absorpt_correction_T_max 0.751
_exptl_absorpt_correction_T_min 0.638
_exptl_absorpt_correction_type multi-scan
_exptl_absorpt_process_details
;
CrysAlisPro, Oxford Diffraction Ltd.,
Version 1.171.34.40 (release 27-08-2010 CrysAlis171 .NET)
(compiled Aug 27 2010,11:50:40)
Empirical absorption correction using spherical harmonics,
 implemented in SCALE3 ABSPACK scaling algorithm.  
;
_exptl_crystal_colour colorless
_exptl_crystal_density_diffrn 1.737
_exptl_crystal_density_method 'not measured'
_exptl_crystal_description block
_exptl_crystal_F_000 518
_exptl_crystal_size_max 0.25
_exptl_crystal_size_mid 0.20
_exptl_crystal_size_min 0.15
_refine_diff_density_max 1.745
_refine_diff_density_min -0.440
_refine_diff_density_rms 0.105
_refine_ls_abs_structure_details 'Flack H D (1983), Acta Cryst. A39, 876-881'
_refine_ls_abs_structure_Flack 0.362(19)
_refine_ls_extinction_method none
_refine_ls_goodness_of_fit_ref 1.063
_refine_ls_hydrogen_treatment mixed
_refine_ls_matrix_type full
_refine_ls_number_parameters 569
_refine_ls_number_reflns 5276
_refine_ls_number_restraints 15
_refine_ls_restrained_S_all 1.062
_refine_ls_R_factor_all 0.0562
_refine_ls_R_factor_gt 0.0504
_refine_ls_shift/su_max 0.000
_refine_ls_shift/su_mean 0.000
_refine_ls_structure_factor_coef Fsqd
_refine_ls_weighting_details 'calc w=1/[\s^2^(Fo^2^)+(0.0732P)^2^+0.0440P] where P=(Fo^2^+2Fc^2^)/3'
_refine_ls_weighting_scheme calc
_refine_ls_wR_factor_gt 0.1242
_refine_ls_wR_factor_ref 0.1303
_reflns_number_gt 4867
_reflns_number_total 5276
_reflns_threshold_expression >2sigma(I)
_cod_data_source_file cg4007372_si_002.cif
_cod_data_source_block 9388632
_cod_original_sg_symbol_Hall 1
_cod_original_sg_symbol_H-M P1
_cod_database_code 4508396

loop_
_symmetry_equiv_pos_as_xyz
'x, y, z'

loop_
_atom_site_label
_atom_site_type_symbol
_atom_site_fract_x
_atom_site_fract_y
_atom_site_fract_z
_atom_site_U_iso_or_equiv
_atom_site_adp_type
_atom_site_occupancy
_atom_site_symmetry_multiplicity
_atom_site_calc_flag
_atom_site_refinement_flags
C1 C 0.2626(9) 0.7330(8) 0.1327(7) 0.0261(19) Uani 1 1 d .
C2 C 0.1612(10) 0.6063(9) 0.3583(8) 0.029(2) Uani 1 1 d .
C3 C 0.1024(10) 0.6451(7) 0.1399(8) 0.0246(19) Uani 1 1 d .
C4 C 0.0592(9) 0.5800(8) 0.2401(7) 0.0223(18) Uani 1 1 d .
C5 C -0.0821(10) 0.4868(8) 0.2365(8) 0.0256(19) Uani 1 1 d .
H5 H -0.1111 0.4437 0.3041 0.031 Uiso 1 1 calc R
C6 C -0.1787(11) 0.4575(8) 0.1360(8) 0.029(2) Uani 1 1 d .
H6 H -0.2715 0.3923 0.1340 0.035 Uiso 1 1 calc R
C7 C -0.1380(11) 0.5260(8) 0.0349(8) 0.027(2) Uani 1 1 d .
C8 C 0.0006(10) 0.6199(8) 0.0392(8) 0.0241(18) Uani 1 1 d .
H8 H 0.0271 0.6675 -0.0262 0.029 Uiso 1 1 calc R
C9 C -0.2191(10) 0.5699(8) -0.1543(7) 0.0234(19) Uani 1 1 d .
C10 C -0.2786(9) 0.6832(8) -0.1547(8) 0.0226(18) Uani 1 1 d .
C11 C -0.2627(11) 0.7464(9) -0.2581(9) 0.034(2) Uani 1 1 d .
H11 H -0.3003 0.8228 -0.2581 0.041 Uiso 1 1 calc R
C12 C -0.1937(13) 0.7009(11) -0.3605(9) 0.043(3) Uani 1 1 d .
H12 H -0.1874 0.7449 -0.4288 0.052 Uiso 1 1 calc R
C13 C -0.1338(12) 0.5895(11) -0.3619(10) 0.045(3) Uani 1 1 d .
H13 H -0.0840 0.5602 -0.4299 0.054 Uiso 1 1 calc R
C14 C -0.1485(12) 0.5211(11) -0.2600(8) 0.038(2) Uani 1 1 d .
H14 H -0.1120 0.4437 -0.2616 0.045 Uiso 1 1 calc R
C15 C -0.3529(9) 0.7436(8) -0.0424(7) 0.0223(18) Uani 1 1 d .
C16 C 0.6666(9) 1.0714(7) 0.2752(7) 0.0219(17) Uani 1 1 d .
C17 C 0.5732(9) 0.9099(7) 0.4986(6) 0.0174(15) Uani 1 1 d .
C18 C 0.7594(9) 1.0909(8) 0.3934(8) 0.0233(18) Uani 1 1 d .
C19 C 0.7145(9) 1.0267(7) 0.4953(7) 0.0186(17) Uani 1 1 d .
C20 C 0.8047(11) 1.0691(8) 0.6048(8) 0.026(2) Uani 1 1 d .
H20 H 0.7739 1.0291 0.6737 0.032 Uiso 1 1 calc R
C21 C 0.9385(10) 1.1696(7) 0.6106(7) 0.0220(18) Uani 1 1 d .
C22 C 0.9874(10) 1.2361(8) 0.5124(8) 0.030(2) Uani 1 1 d .
H22 H 1.0783 1.3045 0.5169 0.036 Uiso 1 1 calc R
C23 C 0.8922(10) 1.1945(8) 0.4062(8) 0.032(2) Uani 1 1 d .
H23 H 0.9204 1.2397 0.3396 0.038 Uiso 1 1 calc R
C24 C 1.0159(10) 1.1433(8) 0.8160(8) 0.029(2) Uani 1 1 d .
C25 C 0.9477(13) 1.1921(10) 0.9155(10) 0.043(3) Uani 1 1 d .
H25 H 0.9063 1.2660 0.9138 0.051 Uiso 1 1 calc R
C26 C 0.9405(13) 1.1317(11) 1.0187(9) 0.045(3) Uani 1 1 d .
H26 H 0.8950 1.1662 1.0874 0.054 Uiso 1 1 calc R
C27 C 0.9990(13) 1.0206(11) 1.0230(10) 0.046(3) Uani 1 1 d .
H27 H 0.9945 0.9806 1.0935 0.055 Uiso 1 1 calc R
C28 C 1.0654(11) 0.9703(10) 0.9178(8) 0.036(2) Uani 1 1 d .
H28 H 1.1048 0.8953 0.9200 0.043 Uiso 1 1 calc R
C29 C 1.0758(11) 1.0272(8) 0.8087(8) 0.027(2) Uani 1 1 d .
C30 C 1.1483(10) 0.9685(9) 0.7023(8) 0.0255(19) Uani 1 1 d .
C31 C 0.4944(11) 1.1022(9) -0.1397(9) 0.032(2) Uani 1 1 d .
H31 H 0.5332 1.0327 -0.1817 0.039 Uiso 1 1 calc R
C32 C 0.4681(11) 1.1980(8) -0.2024(8) 0.026(2) Uani 1 1 d .
H32 H 0.4856 1.1908 -0.2861 0.031 Uiso 1 1 calc R
C33 C 0.4147(9) 1.3082(8) -0.1431(8) 0.0219(19) Uani 1 1 d .
C34 C 0.3913(11) 1.3093(9) -0.0205(8) 0.030(2) Uani 1 1 d .
H34 H 0.3576 1.3806 0.0244 0.035 Uiso 1 1 calc R
C35 C 0.4168(11) 1.2066(8) 0.0380(8) 0.029(2) Uani 1 1 d .
H35 H 0.3979 1.2102 0.1212 0.035 Uiso 1 1 calc R
C36 C 0.2829(11) 1.6085(9) -0.2204(9) 0.035(2) Uani 1 1 d .
H36 H 0.2296 1.6687 -0.1831 0.042 Uiso 1 1 calc R
C37 C 0.3075(10) 1.5063(8) -0.1572(8) 0.029(2) Uani 1 1 d .
H37 H 0.2697 1.4986 -0.0799 0.035 Uiso 1 1 calc R
C38 C 0.3867(10) 1.4186(9) -0.2097(8) 0.025(2) Uani 1 1 d .
C39 C 0.4365(11) 1.4325(9) -0.3269(8) 0.032(2) Uani 1 1 d .
H39 H 0.4876 1.3717 -0.3669 0.038 Uiso 1 1 calc R
C40 C 0.4110(11) 1.5338(9) -0.3835(8) 0.033(2) Uani 1 1 d .
H40 H 0.4486 1.5429 -0.4607 0.040 Uiso 1 1 calc R
N1 N 0.4676(9) 1.1023(6) -0.0200(6) 0.0248(17) Uani 1 1 d .
N2 N 0.3333(9) 1.6221(7) -0.3322(7) 0.0274(18) Uani 1 1 d .
O1 O 0.2847(7) 0.8351(6) 0.0762(6) 0.0393(16) Uani 1 1 d .
O2 O 0.3577(6) 0.6945(6) 0.1836(6) 0.0347(15) Uani 1 1 d .
O3 O 0.1861(7) 0.7281(6) 0.4234(5) 0.0335(15) Uani 1 1 d .
O4 O 0.2099(11) 0.5120(7) 0.3817(8) 0.072(3) Uani 1 1 d .
O5 O -0.2397(6) 0.4894(6) -0.0617(5) 0.0262(13) Uani 1 1 d .
O6 O -0.3506(8) 0.6989(6) 0.0553(5) 0.0343(15) Uani 1 1 d .
O7 O -0.4113(8) 0.8385(6) -0.0606(5) 0.0345(15) Uani 1 1 d .
O8 O 0.5998(8) 0.9509(6) 0.2180(7) 0.0440(18) Uani 1 1 d .
O9 O 0.6659(8) 1.1740(6) 0.2312(6) 0.0473(18) Uani 1 1 d .
O10 O 0.5396(7) 0.8027(6) 0.4187(5) 0.0361(16) Uani 1 1 d .
O11 O 0.4945(7) 0.9262(5) 0.5894(5) 0.0319(15) Uani 1 1 d .
O12 O 1.0350(7) 1.2199(5) 0.7176(5) 0.0287(14) Uani 1 1 d .
O13 O 1.1691(9) 1.0237(7) 0.6090(6) 0.0462(18) Uani 1 1 d .
O14 O 1.1940(7) 0.8634(6) 0.7180(6) 0.0367(16) Uani 1 1 d .
O15 O 0.8055(8) 0.7693(8) 0.2867(7) 0.061(2) Uani 1 1 d D
H15A H 0.8331 0.7031 0.2440 0.092 Uiso 1 1 d RD
H15B H 0.8793 0.8413 0.3047 0.092 Uiso 1 1 d RD
O16 O 0.5203(8) 0.5368(6) 0.2612(6) 0.0432(17) Uani 1 1 d D
H16A H 0.4297 0.5359 0.2483 0.065 Uiso 1 1 d RD
H16B H 0.5277 0.4938 0.3204 0.065 Uiso 1 1 d RD
O17 O 1.0773(10) 0.9482(9) 0.3657(7) 0.072(3) Uani 1 1 d D
H17A H 1.1001 0.8816 0.3926 0.108 Uiso 1 1 d RD
H17B H 1.1178 0.9580 0.2972 0.108 Uiso 1 1 d RD
O18 O 0.5864(13) 0.3749(9) 0.4041(8) 0.090(3) Uani 1 1 d D
H18B H 0.5997 0.3200 0.4541 0.135 Uiso 1 1 d RD
H18A H 0.5914 0.3328 0.3315 0.135 Uiso 1 1 d RD
Zn1 Zn 0.49129(9) 0.94383(8) 0.06040(8) 0.0247(2) Uani 1 1 d .
Zn2 Zn 0.58719(10) 0.74403(9) 0.23746(8) 0.0250(2) Uani 1 1 d .
Zn3 Zn 1.29930(9) 0.77926(8) 0.58296(7) 0.0231(2) Uani 1 1 d .

loop_
_atom_site_aniso_label
_atom_site_aniso_U_11
_atom_site_aniso_U_22
_atom_site_aniso_U_33
_atom_site_aniso_U_23
_atom_site_aniso_U_13
_atom_site_aniso_U_12
C1 0.025(5) 0.037(5) 0.018(4) 0.004(4) -0.002(3) 0.012(4)
C2 0.030(5) 0.030(5) 0.024(5) 0.013(4) -0.006(4) -0.001(4)
C3 0.028(5) 0.014(4) 0.032(5) 0.007(3) -0.002(4) 0.005(3)
C4 0.026(5) 0.019(4) 0.023(4) 0.001(3) -0.004(3) 0.010(3)
C5 0.027(5) 0.023(4) 0.030(5) 0.013(3) 0.002(4) 0.008(4)
C6 0.033(5) 0.022(4) 0.034(5) 0.011(4) 0.001(4) 0.007(4)
C7 0.040(6) 0.022(4) 0.023(5) 0.002(3) -0.003(4) 0.015(4)
C8 0.023(5) 0.034(4) 0.022(4) 0.011(3) 0.003(3) 0.014(4)
C9 0.030(5) 0.029(4) 0.009(4) -0.005(3) -0.007(3) 0.008(4)
C10 0.015(4) 0.020(4) 0.030(5) 0.011(3) -0.002(3) -0.002(3)
C11 0.034(6) 0.035(5) 0.038(6) 0.014(4) 0.002(4) 0.009(4)
C12 0.060(8) 0.063(6) 0.017(5) 0.019(4) 0.005(4) 0.025(6)
C13 0.049(7) 0.059(7) 0.030(6) 0.004(5) 0.005(5) 0.020(6)
C14 0.038(6) 0.050(6) 0.029(6) 0.001(4) 0.007(4) 0.023(5)
C15 0.023(5) 0.021(4) 0.023(5) 0.002(3) 0.001(3) 0.008(4)
C16 0.025(5) 0.019(4) 0.023(4) 0.010(3) 0.002(3) 0.005(3)
C17 0.021(4) 0.020(4) 0.013(4) 0.006(3) 0.002(3) 0.006(3)
C18 0.021(5) 0.023(4) 0.028(5) 0.003(3) 0.002(3) 0.012(3)
C19 0.021(4) 0.014(4) 0.021(4) 0.003(3) 0.006(3) 0.005(3)
C20 0.039(6) 0.024(4) 0.014(4) 0.008(3) -0.001(4) 0.001(4)
C21 0.032(5) 0.015(4) 0.025(4) 0.008(3) 0.002(3) 0.013(4)
C22 0.026(5) 0.025(4) 0.039(5) 0.017(4) -0.008(4) 0.002(4)
C23 0.036(6) 0.024(4) 0.034(5) 0.006(4) -0.002(4) 0.005(4)
C24 0.033(5) 0.028(4) 0.028(5) 0.012(4) -0.011(4) 0.008(4)
C25 0.052(7) 0.035(5) 0.048(7) 0.001(5) -0.005(5) 0.025(5)
C26 0.056(7) 0.063(6) 0.024(5) 0.009(5) 0.013(5) 0.028(6)
C27 0.048(7) 0.057(6) 0.032(6) 0.010(5) 0.006(5) 0.011(5)
C28 0.039(6) 0.045(5) 0.024(5) 0.007(4) -0.004(4) 0.014(5)
C29 0.030(6) 0.023(4) 0.027(5) -0.006(4) -0.002(4) 0.009(4)
C30 0.019(5) 0.029(4) 0.025(5) 0.008(4) -0.004(3) 0.001(4)
C31 0.036(6) 0.028(4) 0.037(6) 0.008(4) 0.006(4) 0.014(4)
C32 0.041(6) 0.029(4) 0.016(4) 0.009(3) 0.008(4) 0.021(4)
C33 0.019(5) 0.017(4) 0.026(5) 0.009(3) -0.002(3) -0.006(3)
C34 0.038(6) 0.027(4) 0.028(5) 0.005(4) -0.002(4) 0.017(4)
C35 0.042(6) 0.032(4) 0.019(4) 0.005(4) -0.001(4) 0.019(4)
C36 0.045(6) 0.026(5) 0.036(6) 0.002(4) 0.013(4) 0.016(4)
C37 0.035(6) 0.032(5) 0.029(5) 0.012(4) 0.011(4) 0.017(4)
C38 0.024(5) 0.026(4) 0.029(5) 0.005(4) -0.001(4) 0.011(4)
C39 0.044(6) 0.030(4) 0.028(5) 0.005(4) 0.010(4) 0.019(4)
C40 0.038(6) 0.047(5) 0.024(5) 0.013(4) 0.009(4) 0.025(5)
N1 0.036(5) 0.017(3) 0.027(4) 0.016(3) 0.010(3) 0.009(3)
N2 0.031(5) 0.025(4) 0.027(4) 0.008(3) -0.003(3) 0.007(3)
O1 0.028(4) 0.041(4) 0.052(4) 0.021(3) -0.003(3) 0.007(3)
O2 0.013(3) 0.044(3) 0.047(4) 0.011(3) -0.002(3) 0.006(3)
O3 0.033(4) 0.045(4) 0.025(3) -0.003(3) -0.011(3) 0.021(3)
O4 0.097(7) 0.038(4) 0.077(6) 0.015(4) -0.057(5) 0.009(4)
O5 0.020(3) 0.027(3) 0.025(3) 0.000(2) -0.004(2) -0.003(3)
O6 0.049(4) 0.041(3) 0.020(3) 0.009(3) 0.009(3) 0.022(3)
O7 0.047(4) 0.039(3) 0.022(3) 0.008(3) 0.002(3) 0.019(3)
O8 0.061(5) 0.025(3) 0.044(4) 0.002(3) -0.020(3) 0.012(3)
O9 0.063(5) 0.037(4) 0.043(4) 0.019(3) -0.016(3) 0.007(3)
O10 0.038(4) 0.040(4) 0.024(3) 0.000(3) 0.011(3) 0.002(3)
O11 0.033(4) 0.026(3) 0.030(3) 0.001(3) 0.008(3) 0.000(3)
O12 0.039(4) 0.019(3) 0.028(3) 0.009(2) -0.014(3) 0.006(3)
O13 0.061(5) 0.064(4) 0.029(4) 0.015(3) 0.011(3) 0.038(4)
O14 0.030(4) 0.034(3) 0.051(4) 0.008(3) 0.007(3) 0.017(3)
O15 0.043(5) 0.061(4) 0.079(6) -0.018(4) -0.011(4) 0.032(4)
O16 0.048(5) 0.037(3) 0.045(4) 0.005(3) 0.006(3) 0.015(3)
O17 0.075(6) 0.092(6) 0.061(5) -0.005(5) -0.019(4) 0.056(5)
O18 0.151(10) 0.075(6) 0.068(6) 0.029(5) 0.032(6) 0.059(6)
Zn1 0.0276(6) 0.0246(5) 0.0257(5) 0.0102(4) -0.0008(4) 0.0100(4)
Zn2 0.0289(6) 0.0260(4) 0.0230(5) 0.0047(4) -0.0005(4) 0.0124(4)
Zn3 0.0257(5) 0.0240(4) 0.0218(5) 0.0072(4) 0.0008(4) 0.0087(4)

loop_
_atom_type_symbol
_atom_type_description
_atom_type_scat_dispersion_real
_atom_type_scat_dispersion_imag
_atom_type_scat_source
C C 0.0033 0.0016 'International Tables Vol C Tables 4.2.6.8 and 6.1.1.4'
H H 0.0000 0.0000 'International Tables Vol C Tables 4.2.6.8 and 6.1.1.4'
N N 0.0061 0.0033 'International Tables Vol C Tables 4.2.6.8 and 6.1.1.4'
O O 0.0106 0.0060 'International Tables Vol C Tables 4.2.6.8 and 6.1.1.4'
Zn Zn 0.2839 1.4301 'International Tables Vol C Tables 4.2.6.8 and 6.1.1.4'

loop_
_geom_angle_atom_site_label_1
_geom_angle_atom_site_label_2
_geom_angle_atom_site_label_3
_geom_angle
_geom_angle_site_symmetry_1
_geom_angle_site_symmetry_3
O2 C1 O1 126.9(8) . .
O2 C1 C3 114.6(7) . .
O1 C1 C3 118.5(7) . .
O4 C2 O3 126.0(8) . .
O4 C2 C4 119.0(7) . .
O3 C2 C4 115.0(7) . .
C4 C3 C8 119.2(8) . .
C4 C3 C1 121.2(7) . .
C8 C3 C1 119.4(7) . .
C3 C4 C5 119.5(8) . .
C3 C4 C2 123.0(7) . .
C5 C4 C2 117.4(7) . .
C6 C5 C4 121.2(8) . .
C6 C5 H5 119.4 . .
C4 C5 H5 119.4 . .
C5 C6 C7 119.9(8) . .
C5 C6 H6 120.1 . .
C7 C6 H6 120.1 . .
O5 C7 C8 125.0(8) . .
O5 C7 C6 116.0(8) . .
C8 C7 C6 119.0(8) . .
C7 C8 C3 121.1(8) . .
C7 C8 H8 119.4 . .
C3 C8 H8 119.4 . .
O5 C9 C10 123.9(7) . .
O5 C9 C14 116.2(8) . .
C10 C9 C14 119.5(8) . .
C11 C10 C9 118.3(8) . .
C11 C10 C15 119.4(7) . .
C9 C10 C15 122.2(7) . .
C12 C11 C10 122.8(9) . .
C12 C11 H11 118.6 . .
C10 C11 H11 118.6 . .
C11 C12 C13 119.9(9) . .
C11 C12 H12 120.1 . .
C13 C12 H12 120.1 . .
C12 C13 C14 119.5(9) . .
C12 C13 H13 120.2 . .
C14 C13 H13 120.2 . .
C13 C14 C9 120.0(9) . .
C13 C14 H14 120.0 . .
C9 C14 H14 120.0 . .
O6 C15 O7 126.0(7) . .
O6 C15 C10 119.5(7) . .
O7 C15 C10 114.5(7) . .
O9 C16 O8 120.3(8) . .
O9 C16 C18 118.7(7) . .
O8 C16 C18 120.9(7) . .
O10 C17 O11 121.9(7) . .
O10 C17 C19 122.0(7) . .
O11 C17 C19 116.1(6) . .
C23 C18 C19 117.7(8) . .
C23 C18 C16 115.6(7) . .
C19 C18 C16 126.1(7) . .
C20 C19 C18 119.6(7) . .
C20 C19 C17 115.0(7) . .
C18 C19 C17 125.5(7) . .
C21 C20 C19 120.0(8) . .
C21 C20 H20 120.0 . .
C19 C20 H20 120.0 . .
C20 C21 C22 122.4(8) . .
C20 C21 O12 123.7(7) . .
C22 C21 O12 113.8(7) . .
C21 C22 C23 115.9(8) . .
C21 C22 H22 122.0 . .
C23 C22 H22 122.0 . .
C18 C23 C22 124.2(8) . .
C18 C23 H23 117.9 . .
C22 C23 H23 117.9 . .
C25 C24 O12 116.7(8) . .
C25 C24 C29 124.0(8) . .
O12 C24 C29 119.2(8) . .
C24 C25 C26 119.4(9) . .
C24 C25 H25 120.3 . .
C26 C25 H25 120.3 . .
C25 C26 C27 121.5(9) . .
C25 C26 H26 119.3 . .
C27 C26 H26 119.3 . .
C26 C27 C28 117.9(10) . .
C26 C27 H27 121.1 . .
C28 C27 H27 121.1 . .
C27 C28 C29 123.5(9) . .
C27 C28 H28 118.3 . .
C29 C28 H28 118.3 . .
C28 C29 C24 113.8(8) . .
C28 C29 C30 120.1(8) . .
C24 C29 C30 126.1(8) . .
O13 C30 O14 124.2(8) . .
O13 C30 C29 121.1(8) . .
O14 C30 C29 114.6(8) . .
N1 C31 C32 123.4(8) . .
N1 C31 H31 118.3 . .
C32 C31 H31 118.3 . .
C31 C32 C33 120.9(8) . .
C31 C32 H32 119.5 . .
C33 C32 H32 119.5 . .
C34 C33 C32 115.2(8) . .
C34 C33 C38 122.4(7) . .
C32 C33 C38 122.4(7) . .
C33 C34 C35 121.3(8) . .
C33 C34 H34 119.4 . .
C35 C34 H34 119.4 . .
N1 C35 C34 122.8(8) . .
N1 C35 H35 118.6 . .
C34 C35 H35 118.6 . .
N2 C36 C37 122.2(8) . .
N2 C36 H36 118.9 . .
C37 C36 H36 118.9 . .
C38 C37 C36 119.7(8) . .
C38 C37 H37 120.2 . .
C36 C37 H37 120.2 . .
C37 C38 C39 117.5(8) . .
C37 C38 C33 120.5(7) . .
C39 C38 C33 122.1(7) . .
C40 C39 C38 120.5(8) . .
C40 C39 H39 119.7 . .
C38 C39 H39 119.7 . .
N2 C40 C39 122.6(8) . .
N2 C40 H40 118.7 . .
C39 C40 H40 118.7 . .
C35 N1 C31 116.4(7) . .
C35 N1 Zn1 123.3(6) . .
C31 N1 Zn1 120.1(6) . .
C36 N2 C40 117.4(7) . .
C36 N2 Zn3 120.1(6) . 1_464
C40 N2 Zn3 122.4(6) . 1_464
C1 O1 Zn1 118.8(6) . .
C1 O2 Zn2 144.6(6) . .
C2 O3 Zn3 121.8(6) . 1_455
C7 O5 C9 118.8(6) . .
C15 O6 Zn2 138.2(5) . 1_455
C15 O7 Zn1 126.4(5) . 1_455
C16 O8 Zn1 115.6(5) . .
C16 O8 Zn2 136.1(6) . .
Zn1 O8 Zn2 108.0(3) . .
C17 O10 Zn2 137.2(5) . .
C17 O11 Zn3 115.1(5) . 1_455
C21 O12 C24 119.7(6) . .
C30 O14 Zn3 118.2(6) . .
Zn2 O15 H15A 108.0 . .
Zn2 O15 H15B 132.2 . .
H15A O15 H15B 110.1 . .
Zn2 O16 H16A 89.2 . .
Zn2 O16 H16B 135.1 . .
H16A O16 H16B 110.2 . .
H17A O17 H17B 109.1 . .
H18B O18 H18A 106.6 . .
O7 Zn1 O1 110.3(3) 1_655 .
O7 Zn1 O8 103.0(3) 1_655 .
O1 Zn1 O8 105.4(3) . .
O7 Zn1 N1 104.4(3) 1_655 .
O1 Zn1 N1 103.8(3) . .
O8 Zn1 N1 129.3(3) . .
O15 Zn2 O10 91.8(3) . .
O15 Zn2 O16 93.8(3) . .
O10 Zn2 O16 88.7(2) . .
O15 Zn2 O6 85.5(3) . 1_655
O10 Zn2 O6 175.5(3) . 1_655
O16 Zn2 O6 95.0(2) . 1_655
O15 Zn2 O8 99.1(3) . .
O10 Zn2 O8 86.0(3) . .
O16 Zn2 O8 166.1(3) . .
O6 Zn2 O8 90.9(3) 1_655 .
O15 Zn2 O2 173.9(3) . .
O10 Zn2 O2 89.9(3) . .
O16 Zn2 O2 80.3(3) . .
O6 Zn2 O2 93.2(3) 1_655 .
O8 Zn2 O2 86.9(3) . .
O3 Zn3 O14 113.2(3) 1_655 .
O3 Zn3 O11 115.0(3) 1_655 1_655
O14 Zn3 O11 102.2(2) . 1_655
O3 Zn3 N2 118.7(3) 1_655 1_646
O14 Zn3 N2 97.0(3) . 1_646
O11 Zn3 N2 108.2(3) 1_655 1_646

loop_
_geom_bond_atom_site_label_1
_geom_bond_atom_site_label_2
_geom_bond_distance
_geom_bond_site_symmetry_2
C1 O2 1.224(10) .
C1 O1 1.264(10) .
C1 C3 1.524(12) .
C2 O4 1.222(11) .
C2 O3 1.274(10) .
C2 C4 1.545(11) .
C3 C4 1.384(11) .
C3 C8 1.394(11) .
C4 C5 1.389(11) .
C5 C6 1.359(12) .
C5 H5 0.9300 .
C6 C7 1.408(12) .
C6 H6 0.9300 .
C7 O5 1.349(10) .
C7 C8 1.372(12) .
C8 H8 0.9300 .
C9 O5 1.391(10) .
C9 C10 1.400(11) .
C9 C14 1.419(12) .
C10 C11 1.385(12) .
C10 C15 1.536(11) .
C11 C12 1.372(14) .
C11 H11 0.9300 .
C12 C13 1.381(15) .
C12 H12 0.9300 .
C13 C14 1.402(14) .
C13 H13 0.9300 .
C14 H14 0.9300 .
C15 O6 1.236(10) .
C15 O7 1.264(10) .
C16 O9 1.217(9) .
C16 O8 1.259(9) .
C16 C18 1.509(11) .
C17 O10 1.237(9) .
C17 O11 1.256(9) .
C17 C19 1.514(10) .
C18 C23 1.374(12) .
C18 C19 1.399(11) .
C19 C20 1.397(11) .
C20 C21 1.369(12) .
C20 H20 0.9300 .
C21 C22 1.383(12) .
C21 O12 1.408(10) .
C22 C23 1.393(12) .
C22 H22 0.9300 .
C23 H23 0.9300 .
C24 C25 1.354(14) .
C24 O12 1.419(10) .
C24 C29 1.420(12) .
C25 C26 1.371(15) .
C25 H25 0.9300 .
C26 C27 1.380(15) .
C26 H26 0.9300 .
C27 C28 1.398(14) .
C27 H27 0.9300 .
C28 C29 1.409(13) .
C28 H28 0.9300 .
C29 C30 1.471(12) .
C30 O13 1.241(10) .
C30 O14 1.283(10) .
C31 N1 1.342(11) .
C31 C32 1.350(12) .
C31 H31 0.9300 .
C32 C33 1.402(11) .
C32 H32 0.9300 .
C33 C34 1.365(12) .
C33 C38 1.510(9) .
C34 C35 1.379(12) .
C34 H34 0.9300 .
C35 N1 1.335(10) .
C35 H35 0.9300 .
C36 N2 1.335(12) .
C36 C37 1.404(13) .
C36 H36 0.9300 .
C37 C38 1.358(12) .
C37 H37 0.9300 .
C38 C39 1.389(13) .
C39 C40 1.355(12) .
C39 H39 0.9300 .
C40 N2 1.348(11) .
C40 H40 0.9300 .
N1 Zn1 2.015(6) .
N2 Zn3 2.064(7) 1_464
O1 Zn1 1.962(6) .
O2 Zn2 2.110(6) .
O3 Zn3 1.955(5) 1_455
O6 Zn2 2.098(6) 1_455
O7 Zn1 1.944(6) 1_455
O8 Zn1 1.980(7) .
O8 Zn2 2.108(6) .
O10 Zn2 2.067(6) .
O11 Zn3 2.000(6) 1_455
O14 Zn3 1.981(6) .
O15 Zn2 2.032(7) .
O15 H15A 0.8492 .
O15 H15B 0.8473 .
O16 Zn2 2.079(6) .
O16 H16A 0.8501 .
O16 H16B 0.8533 .
O17 H17A 0.8527 .
O17 H17B 0.8535 .
O18 H18B 0.8738 .
O18 H18A 0.8466 .
Zn1 O7 1.944(6) 1_655
Zn2 O6 2.098(6) 1_655
Zn3 O3 1.955(5) 1_655
Zn3 O11 2.000(6) 1_655
Zn3 N2 2.064(7) 1_646
